data_7225074
loop_
_publ_author_name
'Zhang, Hua'
'Zhang, Dong-Dong'
'Li, Jing-Ya'
'Shyaula, Sajan L.'
'Li, J.'
'Yue, Jianmin'

_publ_section_title
;
 New alkaloids from Daphniphyllum himalense
;
_journal_name_full 'RSC Adv.'
_journal_paper_doi 10.1039/C6RA06420E
_journal_year 2016
_chemical_absolute_configuration rmad
_chemical_compound_source 'Daphniphyllum himalense'
_chemical_formula_moiety 'C23 H31 N O4, C H4 O'
_chemical_formula_sum 'C24 H35 N O5'
_chemical_formula_weight 417.53
_chemical_name_systematic '21-deoxymacropodumine D'
_space_group_crystal_system monoclinic
_space_group_IT_number 4
_space_group_name_Hall 'P 2yb'
_space_group_name_H-M_alt 'P 1 21 1'
_symmetry_space_group_name_Hall 'P 2yb'
_symmetry_space_group_name_H-M 'P 1 21 1'
_atom_sites_solution_hydrogens mixed
_atom_sites_solution_primary direct
_audit_creation_date 2016-02-18
_audit_creation_method
;
Olex2 1.2
(compiled 2014.07.22 svn.r2960 for OlexSys, GUI svn.r4862)
;
_audit_update_record
;
2016-03-10 deposited with the CCDC.
2016-04-29 downloaded from the CCDC.
;
_cell_angle_alpha 90
_cell_angle_beta 93.4430(10)
_cell_angle_gamma 90
_cell_formula_units_Z 2
_cell_length_a 10.7411(2)
_cell_length_b 9.0530(2)
_cell_length_c 11.5845(2)
_cell_measurement_reflns_used 5358
_cell_measurement_temperature 293(2)
_cell_measurement_theta_max 69.06
_cell_measurement_theta_min 4.12
_cell_volume 1124.43(4)
_computing_cell_refinement 'SAINT v7.68A (Bruker, 2009)'
_computing_data_reduction 'SAINT v7.68A (Bruker, 2009)'
_computing_molecular_graphics 'Olex2 (Dolomanov et al., 2009)'
_computing_publication_material 'Olex2 (Dolomanov et al., 2009)'
_computing_structure_refinement 'XL (Sheldrick, 2008)'
_computing_structure_solution 'ShelXT (Sheldrick, 2008)'
_diffrn_ambient_temperature 293.15
_diffrn_measured_fraction_theta_full 0.993
_diffrn_measured_fraction_theta_max 0.976
_diffrn_measurement_device_type 'Bruker APEX-II CCD'
_diffrn_measurement_method '\f and \w scans'
_diffrn_radiation_monochromator graphite
_diffrn_radiation_type CuK\a
_diffrn_radiation_wavelength 1.54178
_diffrn_reflns_av_R_equivalents 0.0311
_diffrn_reflns_av_unetI/netI 0.0425
_diffrn_reflns_Laue_measured_fraction_full 0.993
_diffrn_reflns_Laue_measured_fraction_max 0.976
_diffrn_reflns_limit_h_max 12
_diffrn_reflns_limit_h_min -13
_diffrn_reflns_limit_k_max 10
_diffrn_reflns_limit_k_min -10
_diffrn_reflns_limit_l_max 13
_diffrn_reflns_limit_l_min -13
_diffrn_reflns_number 8067
_diffrn_reflns_point_group_measured_fraction_full 0.904
_diffrn_reflns_point_group_measured_fraction_max 0.883
_diffrn_reflns_theta_full 67.679
_diffrn_reflns_theta_max 69.726
_diffrn_reflns_theta_min 3.822
_diffrn_standards_number 0
_exptl_absorpt_coefficient_mu 0.689
_exptl_absorpt_correction_T_max 0.7532
_exptl_absorpt_correction_T_min 0.5620
_exptl_absorpt_correction_type multi-scan
_exptl_absorpt_process_details
;
SADABS-2008/1 (Bruker,2008) was used for absorption correction.
wR2(int) was 0.1250 before and 0.0512 after correction.
The Ratio of minimum to maximum transmission is 0.7461.
The \l/2 correction factor is 0.0015.
;
_exptl_crystal_colour colourless
_exptl_crystal_colour_primary colourless
_exptl_crystal_density_diffrn 1.233
_exptl_crystal_description block
_exptl_crystal_F_000 452
_exptl_crystal_recrystallization_method 'Re-crystallisation from solvent'
_exptl_crystal_size_max 0.28
_exptl_crystal_size_mid 0.25
_exptl_crystal_size_min 0.2
_refine_diff_density_max 0.228
_refine_diff_density_min -0.332
_refine_diff_density_rms 0.074
_refine_ls_abs_structure_details
;
 Flack x determined using 1442 quotients [(I+)-(I-)]/[(I+)+(I-)]
 (Parsons, Flack and Wagner, Acta Cryst. B69 (2013) 249-259).
;
_refine_ls_abs_structure_Flack 0.19(11)
_refine_ls_extinction_coef 0.022(3)
_refine_ls_extinction_expression Fc^*^=kFc[1+0.001xFc^2^\l^3^/sin(2\q)]^-1/4^
_refine_ls_extinction_method SHELXL
_refine_ls_goodness_of_fit_ref 1.074
_refine_ls_hydrogen_treatment mixed
_refine_ls_matrix_type full
_refine_ls_number_parameters 281
_refine_ls_number_reflns 3732
_refine_ls_number_restraints 1
_refine_ls_restrained_S_all 1.073
_refine_ls_R_factor_all 0.0511
_refine_ls_R_factor_gt 0.0502
_refine_ls_shift/su_max 0.001
_refine_ls_shift/su_mean 0.000
_refine_ls_structure_factor_coef Fsqd
_refine_ls_weighting_details 'w=1/[\s^2^(Fo^2^)+(0.1233P)^2^+0.0639P] where P=(Fo^2^+2Fc^2^)/3'
_refine_ls_weighting_scheme calc
_refine_ls_wR_factor_gt 0.1568
_refine_ls_wR_factor_ref 0.1582
_reflns_Friedel_coverage 0.694
_reflns_Friedel_fraction_full 0.802
_reflns_Friedel_fraction_max 0.776
_reflns_number_gt 3610
_reflns_number_total 3732
_reflns_threshold_expression 'I > 2\s(I)'
_cod_data_source_file c6ra06420e2.cif
_cod_data_source_block cu_dm16061_0m
_cod_database_code 7225074
_shelxl_version_number 2014-3
_shelx_space_group_comment
;
The symmetry employed for this shelxl refinement is uniquely defined
by the following loop, which should always be used as a source of
symmetry information in preference to the above space-group names.
They are only intended as comments.
;
_shelx_estimated_absorpt_t_max 0.875
_shelx_estimated_absorpt_t_min 0.830
_olex2_refinement_description
;
1. Fixed Uiso
 At 1.2 times of:
  All C(H) groups, All C(H,H) groups
 At 1.5 times of:
  All C(H,H,H) groups, All O(H) groups
2.a Ternary CH refined with riding coordinates:
 C2(H2A), C3(H3), C4(H4), C6(H6), C14(H14), C15(H15), C18(H18)
2.b Secondary CH2 refined with riding coordinates:
 C7(H7A,H7B), C11(H11A,H11B), C12(H12A,H12B), C13(H13A,H13B), C16(H16A,H16B),
 C17(H17A,H17B), C19(H19A,H19B)
2.c Idealised Me refined as rotating group:
 C20(H20A,H20B,H20C), C21(H21A,H21B,H21C), C23(H23A,H23B,H23C), C24(H24A,H24B,
 H24C)
2.d Idealised tetrahedral OH refined as rotating group:
 O2(H2)
;
_olex2_submission_special_instructions 'No special instructions were received'
_solvent_exptl_crystal_recrystallization_method methanol

loop_
_space_group_symop_operation_xyz
'x, y, z'
'-x, y+1/2, -z'

loop_
_atom_site_label
_atom_site_type_symbol
_atom_site_fract_x
_atom_site_fract_y
_atom_site_fract_z
_atom_site_U_iso_or_equiv
_atom_site_adp_type
_atom_site_occupancy
_atom_site_site_symmetry_order
_atom_site_calc_flag
_atom_site_refinement_flags_posn
O1 O 0.5013(2) 0.3153(3) 0.8812(2) 0.0574(7) Uani 1 1 d .
O2 O 0.49181(19) 0.5007(3) 0.51806(16) 0.0424(5) Uani 1 1 d .
H2 H 0.5396 0.5032 0.4655 0.064 Uiso 1 1 calc GR
O3 O 0.8568(4) 0.1932(5) 0.5473(4) 0.0956(12) Uani 1 1 d .
O4 O 0.8609(3) -0.0241(3) 0.6358(3) 0.0663(8) Uani 1 1 d .
N1 N 0.4414(2) 0.7228(3) 0.7773(2) 0.0438(6) Uani 1 1 d .
C1 C 0.5091(3) 0.3922(3) 0.7961(2) 0.0382(6) Uani 1 1 d .
C2 C 0.3935(3) 0.4697(4) 0.7431(3) 0.0411(7) Uani 1 1 d .
H2A H 0.3489 0.4032 0.6881 0.049 Uiso 1 1 calc R
C3 C 0.4230(2) 0.6139(4) 0.6822(2) 0.0385(6) Uani 1 1 d .
H3 H 0.3490 0.6432 0.6340 0.046 Uiso 1 1 calc R
C4 C 0.5320(2) 0.6032(3) 0.6052(2) 0.0362(6) Uani 1 1 d .
H4 H 0.5454 0.6996 0.5696 0.043 Uiso 1 1 calc R
C5 C 0.6513(2) 0.5581(3) 0.6783(2) 0.0344(6) Uani 1 1 d .
C6 C 0.6694(3) 0.6868(3) 0.7667(2) 0.0405(6) Uani 1 1 d .
H6 H 0.6661 0.7765 0.7193 0.049 Uiso 1 1 calc R
C7 C 0.5612(3) 0.7025(4) 0.8451(2) 0.0449(7) Uani 1 1 d .
H7A H 0.5565 0.6149 0.8929 0.054 Uiso 1 1 calc R
H7B H 0.5761 0.7867 0.8959 0.054 Uiso 1 1 calc R
C8 C 0.6322(2) 0.4041(3) 0.7349(2) 0.0327(6) Uani 1 1 d .
C9 C 0.7374(2) 0.3560(4) 0.8192(2) 0.0385(6) Uani 1 1 d .
C10 C 0.8174(3) 0.4231(4) 0.8937(3) 0.0442(7) Uani 1 1 d .
C11 C 0.8215(3) 0.5809(4) 0.9318(3) 0.0531(8) Uani 1 1 d .
H11A H 0.9034 0.6004 0.9686 0.064 Uiso 1 1 calc R
H11B H 0.7611 0.5941 0.9900 0.064 Uiso 1 1 calc R
C12 C 0.7954(3) 0.6961(4) 0.8371(3) 0.0511(7) Uani 1 1 d .
H12A H 0.8612 0.6893 0.7834 0.061 Uiso 1 1 calc R
H12B H 0.8015 0.7931 0.8726 0.061 Uiso 1 1 calc R
C13 C 0.6262(3) 0.2714(3) 0.6455(2) 0.0412(6) Uani 1 1 d .
H13A H 0.5408 0.2371 0.6335 0.049 Uiso 1 1 calc R
H13B H 0.6541 0.3045 0.5718 0.049 Uiso 1 1 calc R
C14 C 0.7099(3) 0.1440(3) 0.6926(3) 0.0401(6) Uani 1 1 d .
H14 H 0.6588 0.0549 0.6982 0.048 Uiso 1 1 calc R
C15 C 0.7564(3) 0.1925(4) 0.8161(3) 0.0422(7) Uani 1 1 d .
H15 H 0.7021 0.1472 0.8712 0.051 Uiso 1 1 calc R
C16 C 0.8923(3) 0.1760(5) 0.8645(4) 0.0596(9) Uani 1 1 d .
H16A H 0.9049 0.0833 0.9055 0.072 Uiso 1 1 calc R
H16B H 0.9501 0.1819 0.8034 0.072 Uiso 1 1 calc R
C17 C 0.9074(3) 0.3084(5) 0.9471(3) 0.0519(8) Uani 1 1 d .
H17A H 0.8853 0.2818 1.0244 0.062 Uiso 1 1 calc R
H17B H 0.9925 0.3450 0.9509 0.062 Uiso 1 1 calc R
C18 C 0.3032(3) 0.5229(5) 0.8346(3) 0.0579(9) Uani 1 1 d .
H18 H 0.3214 0.4711 0.9079 0.069 Uiso 1 1 calc R
C19 C 0.3339(3) 0.6884(5) 0.8487(3) 0.0542(8) Uani 1 1 d .
H19A H 0.2621 0.7475 0.8232 0.065 Uiso 1 1 calc R
H19B H 0.3553 0.7108 0.9293 0.065 Uiso 1 1 calc R
C20 C 0.1671(4) 0.4978(7) 0.7926(6) 0.0938(17) Uani 1 1 d .
H20A H 0.1482 0.5551 0.7240 0.141 Uiso 1 1 calc GR
H20B H 0.1135 0.5276 0.8518 0.141 Uiso 1 1 calc GR
H20C H 0.1541 0.3950 0.7756 0.141 Uiso 1 1 calc GR
C21 C 0.7622(3) 0.5575(4) 0.6001(3) 0.0457(7) Uani 1 1 d .
H21A H 0.7400 0.5035 0.5306 0.069 Uiso 1 1 calc GR
H21B H 0.8328 0.5115 0.6401 0.069 Uiso 1 1 calc GR
H21C H 0.7829 0.6573 0.5807 0.069 Uiso 1 1 calc GR
C22 C 0.8169(3) 0.1107(4) 0.6169(3) 0.0489(7) Uani 1 1 d .
C23 C 0.9653(5) -0.0684(7) 0.5717(6) 0.0953(18) Uani 1 1 d .
H23A H 0.9392 -0.0778 0.4913 0.143 Uiso 1 1 calc GR
H23B H 0.9966 -0.1616 0.6004 0.143 Uiso 1 1 calc GR
H23C H 1.0299 0.0048 0.5807 0.143 Uiso 1 1 calc GR
O5 O 0.3845(4) 0.9911(5) 0.6812(3) 0.0849(11) Uani 1 1 d .
C24 C 0.2978(5) 1.0640(6) 0.7401(5) 0.0865(15) Uani 1 1 d .
H24A H 0.2488 1.1260 0.6877 0.130 Uiso 1 1 calc GR
H24B H 0.3388 1.1238 0.7993 0.130 Uiso 1 1 calc GR
H24C H 0.2444 0.9939 0.7748 0.130 Uiso 1 1 calc GR
H5 H 0.410(5) 0.900(9) 0.710(5) 0.089(18) Uiso 1 1 d .

loop_
_atom_site_aniso_label
_atom_site_aniso_U_11
_atom_site_aniso_U_22
_atom_site_aniso_U_33
_atom_site_aniso_U_23
_atom_site_aniso_U_13
_atom_site_aniso_U_12
O1 0.0536(12) 0.0691(17) 0.0501(12) 0.0256(12) 0.0085(10) -0.0034(11)
O2 0.0476(10) 0.0500(12) 0.0295(9) 0.0004(8) 0.0011(7) -0.0003(9)
O3 0.099(2) 0.078(2) 0.117(3) 0.035(2) 0.064(2) 0.0135(19)
O4 0.0620(14) 0.0529(16) 0.0867(19) 0.0047(13) 0.0280(13) 0.0143(12)
N1 0.0483(13) 0.0447(15) 0.0398(12) -0.0007(11) 0.0145(10) 0.0034(10)
C1 0.0410(13) 0.0399(15) 0.0338(12) 0.0040(11) 0.0036(10) -0.0052(11)
C2 0.0359(12) 0.0463(17) 0.0415(14) 0.0041(12) 0.0068(11) -0.0021(12)
C3 0.0357(12) 0.0447(16) 0.0353(13) 0.0027(12) 0.0041(10) 0.0045(11)
C4 0.0404(13) 0.0388(14) 0.0298(12) 0.0035(10) 0.0056(10) 0.0016(10)
C5 0.0355(12) 0.0384(14) 0.0297(11) 0.0031(10) 0.0046(9) -0.0050(10)
C6 0.0455(14) 0.0375(15) 0.0388(13) 0.0033(11) 0.0056(11) -0.0052(12)
C7 0.0528(16) 0.0464(17) 0.0359(13) -0.0052(12) 0.0054(11) -0.0034(14)
C8 0.0348(12) 0.0320(13) 0.0312(12) 0.0008(10) 0.0006(9) -0.0035(9)
C9 0.0363(12) 0.0450(16) 0.0340(12) 0.0049(11) 0.0014(10) -0.0024(11)
C10 0.0407(13) 0.0527(19) 0.0382(14) 0.0071(12) -0.0046(11) -0.0069(13)
C11 0.0542(17) 0.056(2) 0.0466(16) -0.0042(14) -0.0144(13) -0.0133(15)
C12 0.0516(16) 0.0443(17) 0.0566(17) -0.0053(15) -0.0029(13) -0.0124(14)
C13 0.0467(14) 0.0385(15) 0.0377(14) -0.0035(12) -0.0041(10) 0.0001(12)
C14 0.0407(13) 0.0362(14) 0.0437(15) 0.0011(11) 0.0046(11) -0.0031(11)
C15 0.0403(13) 0.0456(16) 0.0404(14) 0.0076(12) -0.0012(10) -0.0027(12)
C16 0.0482(17) 0.056(2) 0.072(2) 0.0075(17) -0.0154(15) 0.0097(15)
C17 0.0400(14) 0.065(2) 0.0495(16) 0.0135(15) -0.0101(12) -0.0056(14)
C18 0.0539(18) 0.065(2) 0.0577(19) 0.0091(17) 0.0265(15) 0.0007(16)
C19 0.0513(16) 0.066(2) 0.0477(16) 0.0003(15) 0.0201(13) 0.0091(16)
C20 0.052(2) 0.087(4) 0.147(5) -0.020(4) 0.040(2) -0.008(2)
C21 0.0421(14) 0.0548(19) 0.0413(14) 0.0048(13) 0.0126(11) -0.0034(13)
C22 0.0492(15) 0.0428(17) 0.0556(18) 0.0039(14) 0.0123(13) 0.0006(13)
C23 0.075(3) 0.086(4) 0.129(4) -0.007(3) 0.047(3) 0.021(3)
O5 0.122(3) 0.074(2) 0.0643(17) 0.0214(16) 0.0475(18) 0.029(2)
C24 0.095(3) 0.058(3) 0.111(4) -0.007(3) 0.043(3) 0.000(2)

loop_
_atom_type_symbol
_atom_type_description
_atom_type_scat_dispersion_real
_atom_type_scat_dispersion_imag
_atom_type_scat_source
C C 0.0181 0.0091 'International Tables Vol C Tables 4.2.6.8 and 6.1.1.4'
H H 0.0000 0.0000 'International Tables Vol C Tables 4.2.6.8 and 6.1.1.4'
N N 0.0311 0.0180 'International Tables Vol C Tables 4.2.6.8 and 6.1.1.4'
O O 0.0492 0.0322 'International Tables Vol C Tables 4.2.6.8 and 6.1.1.4'

loop_
_geom_angle_atom_site_label_1
_geom_angle_atom_site_label_2
_geom_angle_atom_site_label_3
_geom_angle
C4 O2 H2 109.5
C22 O4 C23 117.0(4)
C3 N1 C19 101.5(2)
C7 N1 C3 112.7(2)
C7 N1 C19 110.9(2)
O1 C1 C2 119.8(3)
O1 C1 C8 121.1(3)
C2 C1 C8 118.9(2)
C1 C2 H2A 109.4
C1 C2 C3 113.2(2)
C1 C2 C18 113.2(3)
C3 C2 H2A 109.4
C3 C2 C18 101.9(3)
C18 C2 H2A 109.4
N1 C3 C2 104.3(2)
N1 C3 H3 108.1
N1 C3 C4 113.9(2)
C2 C3 H3 108.1
C4 C3 C2 114.0(2)
C4 C3 H3 108.1
O2 C4 C3 104.3(2)
O2 C4 H4 109.2
O2 C4 C5 115.0(2)
C3 C4 H4 109.2
C3 C4 C5 109.8(2)
C5 C4 H4 109.2
C4 C5 C6 103.2(2)
C4 C5 C8 109.9(2)
C6 C5 C8 114.0(2)
C21 C5 C4 108.9(2)
C21 C5 C6 108.6(2)
C21 C5 C8 111.8(2)
C5 C6 H6 104.7
C7 C6 C5 113.1(2)
C7 C6 H6 104.7
C7 C6 C12 110.9(2)
C12 C6 C5 117.4(3)
C12 C6 H6 104.7
N1 C7 C6 111.4(2)
N1 C7 H7A 109.3
N1 C7 H7B 109.3
C6 C7 H7A 109.3
C6 C7 H7B 109.3
H7A C7 H7B 108.0
C1 C8 C5 113.2(2)
C1 C8 C13 104.2(2)
C5 C8 C13 113.8(2)
C9 C8 C1 108.2(2)
C9 C8 C5 114.6(2)
C9 C8 C13 101.7(2)
C10 C9 C8 135.8(3)
C10 C9 C15 112.6(3)
C15 C9 C8 111.6(2)
C9 C10 C11 129.5(3)
C9 C10 C17 108.8(3)
C11 C10 C17 121.6(3)
C10 C11 H11A 108.3
C10 C11 H11B 108.3
C10 C11 C12 116.0(3)
H11A C11 H11B 107.4
C12 C11 H11A 108.3
C12 C11 H11B 108.3
C6 C12 H12A 107.9
C6 C12 H12B 107.9
C11 C12 C6 117.4(3)
C11 C12 H12A 107.9
C11 C12 H12B 107.9
H12A C12 H12B 107.2
C8 C13 H13A 109.7
C8 C13 H13B 109.7
H13A C13 H13B 108.2
C14 C13 C8 109.6(2)
C14 C13 H13A 109.7
C14 C13 H13B 109.7
C13 C14 H14 108.8
C13 C14 C15 105.3(2)
C15 C14 H14 108.8
C22 C14 C13 113.0(2)
C22 C14 H14 108.8
C22 C14 C15 112.1(2)
C9 C15 C14 105.4(2)
C9 C15 H15 108.1
C9 C15 C16 102.4(3)
C14 C15 H15 108.1
C16 C15 C14 123.7(3)
C16 C15 H15 108.1
C15 C16 H16A 111.3
C15 C16 H16B 111.3
H16A C16 H16B 109.2
C17 C16 C15 102.3(3)
C17 C16 H16A 111.3
C17 C16 H16B 111.3
C10 C17 C16 103.8(2)
C10 C17 H17A 111.0
C10 C17 H17B 111.0
C16 C17 H17A 111.0
C16 C17 H17B 111.0
H17A C17 H17B 109.0
C2 C18 H18 110.0
C19 C18 C2 103.6(3)
C19 C18 H18 110.0
C20 C18 C2 111.1(4)
C20 C18 H18 110.0
C20 C18 C19 111.9(4)
N1 C19 C18 108.2(3)
N1 C19 H19A 110.1
N1 C19 H19B 110.1
C18 C19 H19A 110.1
C18 C19 H19B 110.1
H19A C19 H19B 108.4
C18 C20 H20A 109.5
C18 C20 H20B 109.5
C18 C20 H20C 109.5
H20A C20 H20B 109.5
H20A C20 H20C 109.5
H20B C20 H20C 109.5
C5 C21 H21A 109.5
C5 C21 H21B 109.5
C5 C21 H21C 109.5
H21A C21 H21B 109.5
H21A C21 H21C 109.5
H21B C21 H21C 109.5
O3 C22 O4 123.2(3)
O3 C22 C14 125.4(3)
O4 C22 C14 111.3(3)
O4 C23 H23A 109.5
O4 C23 H23B 109.5
O4 C23 H23C 109.5
H23A C23 H23B 109.5
H23A C23 H23C 109.5
H23B C23 H23C 109.5
C24 O5 H5 117(4)
O5 C24 H24A 109.5
O5 C24 H24B 109.5
O5 C24 H24C 109.5
H24A C24 H24B 109.5
H24A C24 H24C 109.5
H24B C24 H24C 109.5

loop_
_geom_bond_atom_site_label_1
_geom_bond_atom_site_label_2
_geom_bond_distance
O1 C1 1.214(4)
O2 H2 0.8200
O2 C4 1.420(4)
O3 C22 1.197(5)
O4 C22 1.323(5)
O4 C23 1.439(5)
N1 C3 1.483(4)
N1 C7 1.479(4)
N1 C19 1.494(4)
C1 C2 1.524(4)
C1 C8 1.541(3)
C2 H2A 0.9800
C2 C3 1.526(4)
C2 C18 1.555(4)
C3 H3 0.9800
C3 C4 1.517(3)
C4 H4 0.9800
C4 C5 1.547(3)
C5 C6 1.556(4)
C5 C8 1.559(4)
C5 C21 1.539(3)
C6 H6 0.9800
C6 C7 1.524(4)
C6 C12 1.539(4)
C7 H7A 0.9700
C7 H7B 0.9700
C8 C9 1.512(3)
C8 C13 1.585(4)
C9 C10 1.328(4)
C9 C15 1.495(5)
C10 C11 1.495(5)
C10 C17 1.525(4)
C11 H11A 0.9700
C11 H11B 0.9700
C11 C12 1.528(5)
C12 H12A 0.9700
C12 H12B 0.9700
C13 H13A 0.9700
C13 H13B 0.9700
C13 C14 1.541(4)
C14 H14 0.9800
C14 C15 1.551(4)
C14 C22 1.517(4)
C15 H15 0.9800
C15 C16 1.539(4)
C16 H16A 0.9700
C16 H16B 0.9700
C16 C17 1.537(6)
C17 H17A 0.9700
C17 H17B 0.9700
C18 H18 0.9800
C18 C19 1.541(6)
C18 C20 1.529(6)
C19 H19A 0.9700
C19 H19B 0.9700
C20 H20A 0.9600
C20 H20B 0.9600
C20 H20C 0.9600
C21 H21A 0.9600
C21 H21B 0.9600
C21 H21C 0.9600
C23 H23A 0.9600
C23 H23B 0.9600
C23 H23C 0.9600
O5 C24 1.359(6)
O5 H5 0.93(8)
C24 H24A 0.9600
C24 H24B 0.9600
C24 H24C 0.9600

loop_
_geom_hbond_atom_site_label_D
_geom_hbond_atom_site_label_H
_geom_hbond_atom_site_label_A
_geom_hbond_distance_DH
_geom_hbond_distance_HA
_geom_hbond_distance_DA
_geom_hbond_angle_DHA
_geom_hbond_site_symmetry_A
O2 H2 O5 0.82 1.93 2.733(3) 165.5 2_646

loop_
_geom_torsion_atom_site_label_1
_geom_torsion_atom_site_label_2
_geom_torsion_atom_site_label_3
_geom_torsion_atom_site_label_4
_geom_torsion
O1 C1 C2 C3 150.8(3)
O1 C1 C2 C18 35.5(4)
O1 C1 C8 C5 -148.0(3)
O1 C1 C8 C9 -19.9(4)
O1 C1 C8 C13 87.8(3)
O2 C4 C5 C6 -178.4(2)
O2 C4 C5 C8 -56.4(3)
O2 C4 C5 C21 66.3(3)
N1 C3 C4 O2 -176.8(2)
N1 C3 C4 C5 59.4(3)
C1 C2 C3 N1 -79.7(3)
C1 C2 C3 C4 45.2(3)
C1 C2 C18 C19 99.6(3)
C1 C2 C18 C20 -140.2(4)
C1 C8 C9 C10 -94.2(4)
C1 C8 C9 C15 86.7(3)
C1 C8 C13 C14 -102.7(2)
C2 C1 C8 C5 36.4(3)
C2 C1 C8 C9 164.6(3)
C2 C1 C8 C13 -87.8(3)
C2 C3 C4 O2 63.6(3)
C2 C3 C4 C5 -60.1(3)
C2 C18 C19 N1 -4.4(4)
C3 N1 C7 C6 48.1(3)
C3 N1 C19 C18 30.0(3)
C3 C2 C18 C19 -22.3(3)
C3 C2 C18 C20 98.0(4)
C3 C4 C5 C6 -61.2(3)
C3 C4 C5 C8 60.8(3)
C3 C4 C5 C21 -176.4(2)
C4 C5 C6 C7 61.7(3)
C4 C5 C6 C12 -167.1(2)
C4 C5 C8 C1 -48.8(3)
C4 C5 C8 C9 -173.5(2)
C4 C5 C8 C13 69.9(3)
C5 C6 C7 N1 -56.6(3)
C5 C6 C12 C11 -72.3(4)
C5 C8 C9 C10 33.1(4)
C5 C8 C9 C15 -145.9(2)
C5 C8 C13 C14 133.5(2)
C6 C5 C8 C1 66.6(3)
C6 C5 C8 C9 -58.1(3)
C6 C5 C8 C13 -174.7(2)
C7 N1 C3 C2 73.8(3)
C7 N1 C3 C4 -51.0(3)
C7 N1 C19 C18 -89.9(3)
C7 C6 C12 C11 59.9(4)
C8 C1 C2 C3 -33.5(4)
C8 C1 C2 C18 -148.9(3)
C8 C5 C6 C7 -57.5(3)
C8 C5 C6 C12 73.7(3)
C8 C9 C10 C11 8.2(6)
C8 C9 C10 C17 -176.1(3)
C8 C9 C15 C14 27.0(3)
C8 C9 C15 C16 157.6(3)
C8 C13 C14 C15 5.6(3)
C8 C13 C14 C22 -117.0(3)
C9 C8 C13 C14 9.6(3)
C9 C10 C11 C12 -41.7(5)
C9 C10 C17 C16 17.2(3)
C9 C15 C16 C17 30.3(3)
C10 C9 C15 C14 -152.3(2)
C10 C9 C15 C16 -21.7(3)
C10 C11 C12 C6 58.2(4)
C11 C10 C17 C16 -166.7(3)
C12 C6 C7 N1 169.0(3)
C13 C8 C9 C10 156.4(3)
C13 C8 C9 C15 -22.6(3)
C13 C14 C15 C9 -18.9(3)
C13 C14 C15 C16 -135.8(3)
C13 C14 C22 O3 19.7(5)
C13 C14 C22 O4 -159.2(3)
C14 C15 C16 C17 148.6(3)
C15 C9 C10 C11 -172.8(3)
C15 C9 C10 C17 3.0(3)
C15 C14 C22 O3 -99.0(5)
C15 C14 C22 O4 82.0(4)
C15 C16 C17 C10 -29.1(3)
C17 C10 C11 C12 143.0(3)
C18 C2 C3 N1 42.2(3)
C18 C2 C3 C4 167.1(3)
C19 N1 C3 C2 -44.9(3)
C19 N1 C3 C4 -169.7(2)
C19 N1 C7 C6 161.2(3)
C20 C18 C19 N1 -124.1(4)
C21 C5 C6 C7 177.1(2)
C21 C5 C6 C12 -51.7(3)
C21 C5 C8 C1 -169.8(2)
C21 C5 C8 C9 65.5(3)
C21 C5 C8 C13 -51.1(3)
C22 C14 C15 C9 104.2(3)
C22 C14 C15 C16 -12.6(4)
C23 O4 C22 O3 2.8(7)
C23 O4 C22 C14 -178.3(4)
